data_7060010
loop_
_publ_author_name
'Shahrokhi, Farshid'
'Fazli Estabragh, Roxana'
'Zhao, Yuming'

_publ_section_title
;
 Synthesis and comparative studies of K-region functionalized pyrene
 derivatives
;
_journal_issue 39
_journal_name_full 'New Journal of Chemistry'
_journal_page_first 16786
_journal_page_last 16794
_journal_paper_doi 10.1039/D0NJ03897K
_journal_volume 44
_journal_year 2020
_chemical_compound_source Pyrene
_chemical_formula_moiety 'C21 H14 O S4'
_chemical_formula_sum 'C21 H14 O S4'
_chemical_formula_weight 410.56
_chemical_melting_point 191.6(3)
_chemical_name_systematic 5-(4,5-bis(methylthio)-1,3-dithiol-2-ylidene)pyren-4(5H)-one
_chemical_properties_physical Efflorescent,Oxygen-sensitive
_space_group_crystal_system monoclinic
_space_group_IT_number 14
_space_group_name_Hall '-P 2ybc'
_space_group_name_H-M_alt 'P 1 21/c 1'
_atom_sites_solution_hydrogens geom
_atom_sites_solution_primary dual
_audit_creation_date 2019-12-02
_audit_creation_method
;
Olex2 1.2
(compiled 2018.05.29 svn.r3508 for OlexSys, GUI svn.r5506)
;
_audit_update_record
;
2020-06-11 deposited with the CCDC.	2020-09-25 downloaded from the CCDC.
;
_cell_angle_alpha 90
_cell_angle_beta 96.4856(12)
_cell_angle_gamma 90
_cell_formula_units_Z 4
_cell_length_a 5.15876(6)
_cell_length_b 20.4115(3)
_cell_length_c 16.5822(2)
_cell_measurement_reflns_used 15183
_cell_measurement_temperature 100(2)
_cell_measurement_theta_max 77.0620
_cell_measurement_theta_min 3.4280
_cell_volume 1734.90(4)
_computing_cell_refinement 'CrysAlisPro 1.171.40.67a (Rigaku OD, 2019)'
_computing_data_collection 'CrysAlisPro 1.171.40.67a (Rigaku OD, 2019)'
_computing_data_reduction 'CrysAlisPro 1.171.40.67a (Rigaku OD, 2019)'
_computing_molecular_graphics 'Olex2 (Dolomanov et al., 2009)'
_computing_publication_material 'Olex2 (Dolomanov et al., 2009)'
_computing_structure_refinement 'ShelXL (Sheldrick, 2015)'
_computing_structure_solution 'ShelXT (Sheldrick, 2015)'
_diffrn_ambient_environment N~2~
_diffrn_ambient_temperature 100(2)
_diffrn_detector 'Hybrid Pixel Array Detector'
_diffrn_detector_area_resol_mean 10.0000
_diffrn_detector_type HyPix
_diffrn_measured_fraction_theta_full 1.000
_diffrn_measured_fraction_theta_max 0.992
_diffrn_measurement_details
;
List of Runs (angles in degrees, time in seconds):

  # Type    Start    End  Width  t~exp~   \w     \q     \k     \f   Frames
#--------------------------------------------------------------------------
  1  \w    -16.00  28.00   0.50    2.00    --  -47.82  19.00 -90.00   88
  2  \w    -16.00  28.00   0.50    2.00    --  -47.82  19.00 -60.00   88
  3  \w    -16.00  28.00   0.50    2.00    --  -47.82  19.00 -30.00   88
  4  \w    -16.00  28.00   0.50    2.00    --  -47.82  19.00 120.00   88
  5  \w    -43.00 -14.00   0.50    8.00    --  -86.25  45.00  90.00   58
  6  \w    -43.00 -14.00   0.50    8.00    --  -86.25  45.00  60.00   58
  7  \w    -82.00   0.00   0.50    2.00    --  -47.82 108.00-102.00  164
  8  \w    -43.00 -14.00   0.50    8.00    --  -86.25  45.00-120.00   58
  9  \w    -59.00  25.00   0.50    2.00    --  -47.82  57.00-180.00  168
 10  \w    -65.00 -13.00   0.50    8.00    --  -86.25  61.00 -90.00  104
 11  \w    -82.00 -13.00   0.50    8.00    --  -86.25 108.00-102.00  138
 12  \w   -119.00 -33.00   0.50    2.00    --  -47.82 -57.00-120.00  172
 13  \w   -119.00 -73.00   0.50    2.00    --  -47.82-125.00   0.00   92
 14  \w   -119.00 -73.00   0.50    2.00    --  -47.82-125.00 -30.00   92
 15  \w   -119.00 -73.00   0.50    2.00    --  -47.82-125.00-120.00   92
 16  \w   -119.00 -73.00   0.50    2.00    --  -47.82-125.00-150.00   92
 17  \w   -119.00 -25.00   0.50    2.00    --  -47.82 -77.00-150.00  188
 18  \w   -119.00 -25.00   0.50    2.00    --  -47.82 -77.00 -30.00  188
 19  \w     21.00  86.00   0.50    2.00    --   47.82-108.00 160.00  130
 20  \w     35.00 107.00   0.50    8.00    --  107.75-108.00 160.00  144
 21  \w     35.00  79.00   0.50    8.00    --  107.75 -61.00   0.00   88
 22  \w     35.00  79.00   0.50    8.00    --  107.75 -61.00  60.00   88
 23  \w     35.00  79.00   0.50    8.00    --  107.75 -61.00 120.00   88
 24  \w     35.00 106.00   0.50    8.00    --  107.75 -97.00  58.18  142
 25  \w     35.00 112.00   0.50    8.00    --  107.75-125.00 120.00  154
 26  \w     35.00 112.00   0.50    8.00    --  107.75-125.00  60.00  154
 27  \w     35.00  79.00   0.50    8.00    --  107.75 -61.00 -60.00   88
 28  \w     35.00 106.00   0.50    8.00    --  107.75 -94.00 -60.00  142
 29  \w     35.00 106.00   0.50    8.00    --  107.75 -94.00-180.00  142
 30  \w     35.00 112.00   0.50    8.00    --  107.75-125.00-120.00  154
 31  \w     35.00  79.00   0.50    8.00    --  107.75 -61.00-150.00   88
 32  \w     35.00  79.00   0.50    8.00    --  107.75 -61.00-180.00   88
 33  \w     35.00 106.00   0.50    8.00    --  107.75 -94.00-150.00  142
 34  \w     35.00  79.00   0.50    8.00    --  107.75 -61.00 -30.00   88
 35  \w     35.00 106.00   0.50    8.00    --  107.75 -94.00 -90.00  142
 36  \w     35.00 112.00   0.50    8.00    --  107.75-125.00-150.00  154
 37  \w     35.00 106.00   0.50    8.00    --  107.75 -94.00 -30.00  142
 38  \w     35.00 106.00   0.50    8.00    --  107.75 -94.00  90.00  142
 39  \w     35.00 112.00   0.50    8.00    --  107.75-125.00  90.00  154
 40  \w     35.00  79.00   0.50    8.00    --  107.75 -61.00  30.00   88
 41  \w     95.00 178.00   0.50    8.00    --  107.75  30.00 150.00  166
 42  \w     95.00 178.00   0.50    8.00    --  107.75  45.00  30.00  166
 43  \w    104.00 178.00   0.50    8.00    --  107.75 108.00-102.00  148
 44  \w     95.00 178.00   0.50    8.00    --  107.75  45.00 -90.00  166
 45  \w     95.00 178.00   0.50    8.00    --  107.75 125.00   0.00  166
 46  \w     95.00 178.00   0.50    8.00    --  107.75  45.00 -30.00  166
 47  \w     95.00 178.00   0.50    8.00    --  107.75  30.00 120.00  166
 48  \w     95.00 178.00   0.50    8.00    --  107.75  30.00   0.00  166
 49  \w     91.00 178.00   0.50    8.00    --  107.75  61.00-120.00  174
 50  \w     35.00 112.00   0.50    8.00    --  107.75-125.00 -90.00  154
 51  \w   -119.00 -25.00   0.50    2.00    --  -47.82 -77.00  60.00  188
 52  \w   -119.00 -25.00   0.50    2.00    --  -47.82 -77.00 150.00  188
 53  \w   -119.00 -25.00   0.50    2.00    --  -47.82 -77.00   0.00  188
 54  \w   -159.00 -82.00   0.50    8.00    --  -86.25-108.00 160.00  154
;
_diffrn_measurement_device 'four-circle diffractometer'
_diffrn_measurement_device_type 'XtaLAB Synergy, Dualflex, HyPix'
_diffrn_measurement_method '\w scans'
_diffrn_orient_matrix_type 'CrysAlisPro convention (1999,Acta A55,543-557)'
_diffrn_orient_matrix_UB_11 0.1420205000
_diffrn_orient_matrix_UB_12 0.0644182000
_diffrn_orient_matrix_UB_13 -0.0155478000
_diffrn_orient_matrix_UB_21 -0.2643811000
_diffrn_orient_matrix_UB_22 0.0356206000
_diffrn_orient_matrix_UB_23 -0.0148148000
_diffrn_orient_matrix_UB_31 0.0161429000
_diffrn_orient_matrix_UB_32 0.0167837000
_diffrn_orient_matrix_UB_33 0.0909760000
_diffrn_radiation_monochromator mirror
_diffrn_radiation_probe x-ray
_diffrn_radiation_type CuK\a
_diffrn_radiation_wavelength 1.54184
_diffrn_reflns_av_R_equivalents 0.0638
_diffrn_reflns_av_unetI/netI 0.0255
_diffrn_reflns_Laue_measured_fraction_full 1.000
_diffrn_reflns_Laue_measured_fraction_max 0.992
_diffrn_reflns_limit_h_max 6
_diffrn_reflns_limit_h_min -6
_diffrn_reflns_limit_k_max 25
_diffrn_reflns_limit_k_min -25
_diffrn_reflns_limit_l_max 20
_diffrn_reflns_limit_l_min -16
_diffrn_reflns_number 42353
_diffrn_reflns_point_group_measured_fraction_full 1.000
_diffrn_reflns_point_group_measured_fraction_max 0.992
_diffrn_reflns_theta_full 67.684
_diffrn_reflns_theta_max 77.406
_diffrn_reflns_theta_min 3.447
_diffrn_source 'micro-focus sealed X-ray tube'
_diffrn_source_type 'PhotonJet (Cu) X-ray Source'
_exptl_absorpt_coefficient_mu 5.091
_exptl_absorpt_correction_T_max 1.00000
_exptl_absorpt_correction_T_min 0.90245
_exptl_absorpt_correction_type multi-scan
_exptl_absorpt_process_details
;
CrysAlisPro 1.171.40.67a (Rigaku Oxford Diffraction, 2019)
Empirical absorption correction using spherical harmonics,
 implemented in SCALE3 ABSPACK scaling algorithm.
;
_exptl_crystal_colour orange
_exptl_crystal_colour_primary orange
_exptl_crystal_density_diffrn 1.572
_exptl_crystal_description needle
_exptl_crystal_F_000 848
_exptl_crystal_recrystallization_method 'Re-crystallisation from solvent: Hexane/DCM'
_exptl_crystal_size_max 0.193
_exptl_crystal_size_mid 0.04
_exptl_crystal_size_min 0.034
_refine_diff_density_max 0.613
_refine_diff_density_min -0.351
_refine_diff_density_rms 0.075
_refine_ls_extinction_method none
_refine_ls_goodness_of_fit_ref 1.032
_refine_ls_hydrogen_treatment constr
_refine_ls_matrix_type full
_refine_ls_number_parameters 237
_refine_ls_number_reflns 3667
_refine_ls_number_restraints 0
_refine_ls_restrained_S_all 1.032
_refine_ls_R_factor_all 0.0427
_refine_ls_R_factor_gt 0.0391
_refine_ls_shift/su_max 0.001
_refine_ls_shift/su_mean 0.000
_refine_ls_structure_factor_coef Fsqd
_refine_ls_weighting_details 'w=1/[\s^2^(Fo^2^)+(0.0654P)^2^+1.3152P] where P=(Fo^2^+2Fc^2^)/3'
_refine_ls_weighting_scheme calc
_refine_ls_wR_factor_gt 0.1045
_refine_ls_wR_factor_ref 0.1067
_reflns_Friedel_coverage 0.000
_reflns_number_gt 3351
_reflns_number_total 3667
_reflns_threshold_expression 'I > 2\s(I)'
_cod_data_source_file d0nj03897k2.cif
_cod_data_source_block fs40
_cod_depositor_comments
;
The following automatic conversions were performed:

data item '_chemical_melting_point' value '191.3 - 191.8' was changed
to '191.6(3)' -- the average value was taken and precision was
estimated.

Automatic conversion script
Id: cif_fix_values 7556 2019-12-06 15:28:31Z antanas 

 Adding full bibliography for 7060010--7060012.cif.
;
_cod_database_code 7060010
_shelx_shelxl_version_number 2018/3
_chemical_oxdiff_formula C21H14OS4
_chemical_oxdiff_usercomment orange
_shelx_space_group_comment
;
The symmetry employed for this shelxl refinement is uniquely defined
by the following loop, which should always be used as a source of
symmetry information in preference to the above space-group names.
They are only intended as comments.
;
_shelx_estimated_absorpt_t_max 0.846
_shelx_estimated_absorpt_t_min 0.440
_diffrn_oxdiff_digest_frames
;
018b4c80292012d42759a4cd63a1afbe91071145c4c
;
_reflns_odcompleteness_completeness 100.00
_reflns_odcompleteness_iscentric 1
_reflns_odcompleteness_theta 74.33
_olex2_refinement_description
;
1. Fixed Uiso
 At 1.2 times of:
  All C(H) groups
 At 1.5 times of:
  All C(H,H,H) groups
2.a Aromatic/amide H refined with riding coordinates:
 C7(H7), C8(H8), C9(H9), C14(H14), C15(H15), C16(H16), C18(H18), C19(H19)
2.b Idealised Me refined as rotating group:
 C20(H20A,H20B,H20C), C21(H21A,H21B,H21C)
;
_olex2_submission_special_instructions 'No special instructions were received'
_oxdiff_exptl_absorpt_empirical_details
;
Empirical correction (ABSPACK) includes:
- Absorption correction using spherical harmonics
- Frame scaling
;
_oxdiff_exptl_absorpt_empirical_full_max 1.455
_oxdiff_exptl_absorpt_empirical_full_min 0.602

loop_
_space_group_symop_operation_xyz
'x, y, z'
'-x, y+1/2, -z+1/2'
'-x, -y, -z'
'x, -y-1/2, z-1/2'

loop_
_atom_site_label
_atom_site_type_symbol
_atom_site_fract_x
_atom_site_fract_y
_atom_site_fract_z
_atom_site_U_iso_or_equiv
_atom_site_adp_type
_atom_site_occupancy
_atom_site_site_symmetry_order
_atom_site_calc_flag
_atom_site_refinement_flags_posn
_atom_site_refinement_flags_adp
_atom_site_refinement_flags_occupancy
_atom_site_disorder_assembly
_atom_site_disorder_group
S1 S 0.08928(9) 0.66912(2) 0.53076(3) 0.02109(13) Uani 1 1 d . . . . .
S2 S 0.30228(9) 0.64034(3) 0.69642(3) 0.02271(14) Uani 1 1 d . . . . .
S3 S -0.06668(10) 0.52727(3) 0.71445(3) 0.02620(14) Uani 1 1 d . . . . .
S4 S -0.31146(10) 0.55992(3) 0.52969(3) 0.02751(15) Uani 1 1 d . . . . .
O1 O 0.3166(3) 0.75440(8) 0.47165(9) 0.0284(3) Uani 1 1 d . . . . .
C1 C 0.0543(4) 0.58856(10) 0.65499(12) 0.0223(4) Uani 1 1 d . . . . .
C2 C -0.0466(4) 0.60287(10) 0.57864(12) 0.0214(4) Uani 1 1 d . . . . .
C3 C 0.3204(4) 0.68943(10) 0.61237(12) 0.0206(4) Uani 1 1 d . . . . .
C4 C 0.5015(4) 0.74000(10) 0.60674(12) 0.0201(4) Uani 1 1 d . . . . .
C5 C 0.4856(4) 0.77159(10) 0.52795(12) 0.0230(4) Uani 1 1 d . . . . .
C6 C 0.6712(4) 0.82331(10) 0.51296(12) 0.0225(4) Uani 1 1 d . . . . .
C7 C 0.6500(4) 0.85435(11) 0.43773(13) 0.0256(4) Uani 1 1 d . . . . .
H7 H 0.511267 0.843132 0.397477 0.031 Uiso 1 1 calc R . . . .
C8 C 0.8303(5) 0.90160(11) 0.42113(14) 0.0295(5) Uani 1 1 d . . . . .
H8 H 0.816509 0.922177 0.369439 0.035 Uiso 1 1 calc R . . . .
C9 C 1.0301(4) 0.91856(11) 0.48026(14) 0.0282(4) Uani 1 1 d . . . . .
H9 H 1.154407 0.950419 0.468276 0.034 Uiso 1 1 calc R . . . .
C10 C 1.0528(4) 0.88988(11) 0.55708(13) 0.0249(4) Uani 1 1 d . . . . .
C11 C 0.8691(4) 0.84070(10) 0.57442(12) 0.0217(4) Uani 1 1 d . . . . .
C12 C 0.8852(4) 0.81117(10) 0.65300(12) 0.0209(4) Uani 1 1 d . . . . .
C13 C 0.7004(4) 0.76225(10) 0.67168(12) 0.0213(4) Uani 1 1 d . . . . .
C14 C 0.7190(4) 0.74003(11) 0.75140(13) 0.0271(4) Uani 1 1 d . . . . .
H14 H 0.593983 0.709318 0.765999 0.033 Uiso 1 1 calc R . . . .
C15 C 0.9154(4) 0.76128(11) 0.81105(13) 0.0276(5) Uani 1 1 d . . . . .
H15 H 0.921374 0.744860 0.864840 0.033 Uiso 1 1 calc R . . . .
C16 C 1.0982(4) 0.80544(11) 0.79224(13) 0.0260(4) Uani 1 1 d . . . . .
H16 H 1.234855 0.818258 0.832367 0.031 Uiso 1 1 calc R . . . .
C17 C 1.0846(4) 0.83185(10) 0.71400(13) 0.0230(4) Uani 1 1 d . . . . .
C18 C 1.2705(4) 0.87959(11) 0.69386(13) 0.0260(4) Uani 1 1 d . . . . .
H18 H 1.407920 0.892027 0.733943 0.031 Uiso 1 1 calc R . . . .
C19 C 1.2562(4) 0.90758(10) 0.61919(13) 0.0253(4) Uani 1 1 d . . . . .
H19 H 1.382401 0.939232 0.608085 0.030 Uiso 1 1 calc R . . . .
C20 C 0.2245(4) 0.50290(12) 0.77804(14) 0.0299(5) Uani 1 1 d . . . . .
H20A H 0.367455 0.496866 0.744526 0.045 Uiso 1 1 calc GR . . . .
H20B H 0.192121 0.461652 0.805430 0.045 Uiso 1 1 calc GR . . . .
H20C H 0.272023 0.536968 0.818678 0.045 Uiso 1 1 calc GR . . . .
C21 C -0.3233(5) 0.58690(15) 0.42668(15) 0.0427(6) Uani 1 1 d . . . . .
H21A H -0.465336 0.564315 0.393534 0.064 Uiso 1 1 calc GR . . . .
H21B H -0.157208 0.576892 0.405970 0.064 Uiso 1 1 calc GR . . . .
H21C H -0.353900 0.634281 0.424100 0.064 Uiso 1 1 calc GR . . . .

loop_
_atom_site_aniso_label
_atom_site_aniso_U_11
_atom_site_aniso_U_22
_atom_site_aniso_U_33
_atom_site_aniso_U_23
_atom_site_aniso_U_13
_atom_site_aniso_U_12
S1 0.0188(2) 0.0241(3) 0.0189(2) 0.00050(17) -0.00432(17) -0.00441(17)
S2 0.0205(2) 0.0284(3) 0.0180(2) 0.00177(18) -0.00341(18) -0.00680(18)
S3 0.0203(2) 0.0318(3) 0.0254(3) 0.0066(2) -0.00239(19) -0.00629(19)
S4 0.0256(3) 0.0316(3) 0.0235(3) -0.0001(2) -0.00536(19) -0.0115(2)
O1 0.0274(8) 0.0343(8) 0.0214(7) 0.0025(6) -0.0063(6) -0.0055(6)
C1 0.0178(9) 0.0265(10) 0.0218(9) 0.0002(8) -0.0014(7) -0.0042(8)
C2 0.0177(9) 0.0238(10) 0.0220(9) -0.0015(7) -0.0004(7) -0.0019(7)
C3 0.0180(9) 0.0251(10) 0.0178(9) -0.0023(7) -0.0012(7) 0.0009(7)
C4 0.0171(8) 0.0231(10) 0.0193(9) -0.0022(7) -0.0013(7) -0.0020(7)
C5 0.0221(9) 0.0231(10) 0.0235(10) -0.0020(8) 0.0009(8) 0.0003(8)
C6 0.0226(9) 0.0233(10) 0.0214(10) -0.0011(8) 0.0011(8) 0.0017(8)
C7 0.0248(10) 0.0311(11) 0.0202(10) -0.0002(8) -0.0003(8) 0.0005(8)
C8 0.0336(11) 0.0308(11) 0.0244(10) 0.0048(8) 0.0043(9) 0.0008(9)
C9 0.0278(11) 0.0264(10) 0.0312(11) 0.0007(8) 0.0062(9) -0.0041(8)
C10 0.0218(9) 0.0261(10) 0.0273(10) -0.0037(8) 0.0045(8) -0.0016(8)
C11 0.0208(9) 0.0221(10) 0.0220(9) -0.0022(7) 0.0008(7) 0.0025(8)
C12 0.0184(9) 0.0224(9) 0.0213(9) -0.0030(7) -0.0001(7) 0.0016(7)
C13 0.0167(9) 0.0261(10) 0.0203(9) -0.0022(7) -0.0012(7) -0.0006(7)
C14 0.0256(10) 0.0309(11) 0.0236(10) 0.0018(8) -0.0021(8) -0.0079(9)
C15 0.0275(10) 0.0334(12) 0.0202(10) 0.0011(8) -0.0052(8) -0.0062(9)
C16 0.0209(9) 0.0331(12) 0.0223(10) -0.0020(8) -0.0054(8) -0.0008(8)
C17 0.0193(9) 0.0252(10) 0.0237(10) -0.0025(8) -0.0011(8) -0.0013(8)
C18 0.0190(9) 0.0268(11) 0.0317(11) -0.0060(9) 0.0003(8) -0.0039(8)
C19 0.0221(9) 0.0235(10) 0.0309(11) -0.0043(8) 0.0056(8) -0.0047(8)
C20 0.0222(10) 0.0331(12) 0.0337(11) 0.0108(9) 0.0001(8) 0.0008(9)
C21 0.0429(14) 0.0571(17) 0.0247(11) 0.0030(11) -0.0105(10) -0.0243(13)

loop_
_atom_type_symbol
_atom_type_description
_atom_type_scat_dispersion_real
_atom_type_scat_dispersion_imag
_atom_type_scat_source
C C 0.0181 0.0091 'International Tables Vol C Tables 4.2.6.8 and 6.1.1.4'
H H 0.0000 0.0000 'International Tables Vol C Tables 4.2.6.8 and 6.1.1.4'
O O 0.0492 0.0322 'International Tables Vol C Tables 4.2.6.8 and 6.1.1.4'
S S 0.3331 0.5567 'International Tables Vol C Tables 4.2.6.8 and 6.1.1.4'

loop_
_exptl_crystal_face_index_h
_exptl_crystal_face_index_k
_exptl_crystal_face_index_l
_exptl_crystal_face_perp_dist
0 -3 -10 0.0298
0 11 -6 0.0277
0 -13 -2 0.0100
0 12 -4 0.0356
0 -12 4 0.0150
-3 -2 0 0.0953
3 0 -3 0.0885
0 3 10 0.0037
0 -9 8 0.0067

loop_
_geom_angle_atom_site_label_1
_geom_angle_atom_site_label_2
_geom_angle_atom_site_label_3
_geom_angle
_geom_angle_site_symmetry_1
_geom_angle_site_symmetry_3
_geom_angle_publ_flag
C3 S1 C2 96.02(10) . . ?
C3 S2 C1 97.95(10) . . ?
C1 S3 C20 101.52(10) . . ?
C2 S4 C21 103.30(11) . . ?
S2 C1 S3 120.31(12) . . ?
C2 C1 S2 115.40(16) . . ?
C2 C1 S3 124.06(16) . . ?
S4 C2 S1 120.59(12) . . ?
C1 C2 S1 117.47(16) . . ?
C1 C2 S4 121.89(16) . . ?
S2 C3 S1 113.09(11) . . ?
C4 C3 S1 121.59(15) . . ?
C4 C3 S2 125.30(15) . . ?
C3 C4 C5 114.63(17) . . ?
C3 C4 C13 126.34(18) . . ?
C5 C4 C13 119.02(18) . . ?
O1 C5 C4 120.66(19) . . ?
O1 C5 C6 119.22(19) . . ?
C4 C5 C6 120.10(18) . . ?
C7 C6 C5 119.56(19) . . ?
C7 C6 C11 120.82(19) . . ?
C11 C6 C5 119.62(19) . . ?
C6 C7 H7 119.8 . . ?
C8 C7 C6 120.5(2) . . ?
C8 C7 H7 119.8 . . ?
C7 C8 H8 120.2 . . ?
C9 C8 C7 119.7(2) . . ?
C9 C8 H8 120.2 . . ?
C8 C9 H9 119.3 . . ?
C8 C9 C10 121.4(2) . . ?
C10 C9 H9 119.3 . . ?
C9 C10 C11 119.24(19) . . ?
C9 C10 C19 122.0(2) . . ?
C19 C10 C11 118.72(19) . . ?
C6 C11 C10 118.35(19) . . ?
C6 C11 C12 121.18(19) . . ?
C12 C11 C10 120.46(18) . . ?
C11 C12 C13 121.15(18) . . ?
C17 C12 C11 119.06(19) . . ?
C17 C12 C13 119.78(19) . . ?
C12 C13 C4 118.73(18) . . ?
C14 C13 C4 124.20(19) . . ?
C14 C13 C12 117.05(18) . . ?
C13 C14 H14 118.8 . . ?
C13 C14 C15 122.4(2) . . ?
C15 C14 H14 118.8 . . ?
C14 C15 H15 119.8 . . ?
C16 C15 C14 120.4(2) . . ?
C16 C15 H15 119.8 . . ?
C15 C16 H16 119.9 . . ?
C15 C16 C17 120.17(19) . . ?
C17 C16 H16 119.9 . . ?
C12 C17 C18 119.03(19) . . ?
C16 C17 C12 120.08(19) . . ?
C16 C17 C18 120.89(19) . . ?
C17 C18 H18 119.0 . . ?
C19 C18 C17 121.99(19) . . ?
C19 C18 H18 119.0 . . ?
C10 C19 H19 119.7 . . ?
C18 C19 C10 120.66(19) . . ?
C18 C19 H19 119.7 . . ?
S3 C20 H20A 109.5 . . ?
S3 C20 H20B 109.5 . . ?
S3 C20 H20C 109.5 . . ?
H20A C20 H20B 109.5 . . ?
H20A C20 H20C 109.5 . . ?
H20B C20 H20C 109.5 . . ?
S4 C21 H21A 109.5 . . ?
S4 C21 H21B 109.5 . . ?
S4 C21 H21C 109.5 . . ?
H21A C21 H21B 109.5 . . ?
H21A C21 H21C 109.5 . . ?
H21B C21 H21C 109.5 . . ?

loop_
_geom_bond_atom_site_label_1
_geom_bond_atom_site_label_2
_geom_bond_distance
_geom_bond_site_symmetry_2
_geom_bond_publ_flag
S1 C2 1.754(2) . ?
S1 C3 1.750(2) . ?
S2 C1 1.740(2) . ?
S2 C3 1.728(2) . ?
S3 C1 1.751(2) . ?
S3 C20 1.805(2) . ?
S4 C2 1.745(2) . ?
S4 C21 1.789(2) . ?
O1 C5 1.254(3) . ?
C1 C2 1.346(3) . ?
C3 C4 1.402(3) . ?
C4 C5 1.451(3) . ?
C4 C13 1.473(3) . ?
C5 C6 1.465(3) . ?
C6 C7 1.392(3) . ?
C6 C11 1.404(3) . ?
C7 H7 0.9500 . ?
C7 C8 1.389(3) . ?
C8 H8 0.9500 . ?
C8 C9 1.384(3) . ?
C9 H9 0.9500 . ?
C9 C10 1.395(3) . ?
C10 C11 1.432(3) . ?
C10 C19 1.431(3) . ?
C11 C12 1.430(3) . ?
C12 C13 1.438(3) . ?
C12 C17 1.423(3) . ?
C13 C14 1.391(3) . ?
C14 H14 0.9500 . ?
C14 C15 1.403(3) . ?
C15 H15 0.9500 . ?
C15 C16 1.366(3) . ?
C16 H16 0.9500 . ?
C16 C17 1.399(3) . ?
C17 C18 1.433(3) . ?
C18 H18 0.9500 . ?
C18 C19 1.358(3) . ?
C19 H19 0.9500 . ?
C20 H20A 0.9800 . ?
C20 H20B 0.9800 . ?
C20 H20C 0.9800 . ?
C21 H21A 0.9800 . ?
C21 H21B 0.9800 . ?
C21 H21C 0.9800 . ?

loop_
_geom_torsion_atom_site_label_1
_geom_torsion_atom_site_label_2
_geom_torsion_atom_site_label_3
_geom_torsion_atom_site_label_4
_geom_torsion
_geom_torsion_site_symmetry_1
_geom_torsion_site_symmetry_2
_geom_torsion_site_symmetry_3
_geom_torsion_site_symmetry_4
_geom_torsion_publ_flag
S1 C3 C4 C5 -2.0(3) . . . . ?
S1 C3 C4 C13 178.62(16) . . . . ?
S2 C1 C2 S1 1.8(2) . . . . ?
S2 C1 C2 S4 -175.53(11) . . . . ?
S2 C3 C4 C5 176.66(15) . . . . ?
S2 C3 C4 C13 -2.7(3) . . . . ?
S3 C1 C2 S1 176.39(11) . . . . ?
S3 C1 C2 S4 -1.0(3) . . . . ?
O1 C5 C6 C7 2.7(3) . . . . ?
O1 C5 C6 C11 -176.94(19) . . . . ?
C1 S2 C3 S1 2.51(13) . . . . ?
C1 S2 C3 C4 -176.28(18) . . . . ?
C2 S1 C3 S2 -1.70(13) . . . . ?
C2 S1 C3 C4 177.13(17) . . . . ?
C3 S1 C2 S4 177.33(13) . . . . ?
C3 S1 C2 C1 -0.07(19) . . . . ?
C3 S2 C1 S3 -177.41(13) . . . . ?
C3 S2 C1 C2 -2.64(19) . . . . ?
C3 C4 C5 O1 1.5(3) . . . . ?
C3 C4 C5 C6 -177.38(18) . . . . ?
C3 C4 C13 C12 174.65(19) . . . . ?
C3 C4 C13 C14 -6.8(3) . . . . ?
C4 C5 C6 C7 -178.44(19) . . . . ?
C4 C5 C6 C11 1.9(3) . . . . ?
C4 C13 C14 C15 178.4(2) . . . . ?
C5 C4 C13 C12 -4.7(3) . . . . ?
C5 C4 C13 C14 173.8(2) . . . . ?
C5 C6 C7 C8 -177.3(2) . . . . ?
C5 C6 C11 C10 177.95(18) . . . . ?
C5 C6 C11 C12 -3.2(3) . . . . ?
C6 C7 C8 C9 -0.9(3) . . . . ?
C6 C11 C12 C13 0.5(3) . . . . ?
C6 C11 C12 C17 -178.12(19) . . . . ?
C7 C6 C11 C10 -1.7(3) . . . . ?
C7 C6 C11 C12 177.16(19) . . . . ?
C7 C8 C9 C10 -1.0(3) . . . . ?
C8 C9 C10 C11 1.5(3) . . . . ?
C8 C9 C10 C19 -179.1(2) . . . . ?
C9 C10 C11 C6 -0.2(3) . . . . ?
C9 C10 C11 C12 -179.05(19) . . . . ?
C9 C10 C19 C18 178.9(2) . . . . ?
C10 C11 C12 C13 179.27(18) . . . . ?
C10 C11 C12 C17 0.7(3) . . . . ?
C11 C6 C7 C8 2.3(3) . . . . ?
C11 C10 C19 C18 -1.8(3) . . . . ?
C11 C12 C13 C4 3.5(3) . . . . ?
C11 C12 C13 C14 -175.10(19) . . . . ?
C11 C12 C17 C16 177.58(19) . . . . ?
C11 C12 C17 C18 -2.7(3) . . . . ?
C12 C13 C14 C15 -3.1(3) . . . . ?
C12 C17 C18 C19 2.6(3) . . . . ?
C13 C4 C5 O1 -179.11(18) . . . . ?
C13 C4 C5 C6 2.0(3) . . . . ?
C13 C12 C17 C16 -1.0(3) . . . . ?
C13 C12 C17 C18 178.66(19) . . . . ?
C13 C14 C15 C16 0.1(4) . . . . ?
C14 C15 C16 C17 2.6(3) . . . . ?
C15 C16 C17 C12 -2.1(3) . . . . ?
C15 C16 C17 C18 178.3(2) . . . . ?
C16 C17 C18 C19 -177.7(2) . . . . ?
C17 C12 C13 C4 -177.89(18) . . . . ?
C17 C12 C13 C14 3.5(3) . . . . ?
C17 C18 C19 C10 -0.3(3) . . . . ?
C19 C10 C11 C6 -179.58(19) . . . . ?
C19 C10 C11 C12 1.6(3) . . . . ?
C20 S3 C1 S2 -35.30(16) . . . . ?
C20 S3 C1 C2 150.4(2) . . . . ?
C21 S4 C2 S1 13.60(17) . . . . ?
C21 S4 C2 C1 -169.1(2) . . . . ?

loop_
_exptl_oxdiff_crystal_face_indexfrac_h
_exptl_oxdiff_crystal_face_indexfrac_k
_exptl_oxdiff_crystal_face_indexfrac_l
_exptl_oxdiff_crystal_face_x
_exptl_oxdiff_crystal_face_y
_exptl_oxdiff_crystal_face_z
0.2095 -3.0386 -10.4680 -0.0032 -0.0085 -1.0000
0.1287 11.2311 -5.6995 0.8304 0.4505 -0.3279
0.0032 -13.1021 -1.5723 -0.8191 -0.4443 -0.3629
0.4367 12.4123 -3.6180 0.9178 0.3803 -0.1138
-0.4377 -12.4056 3.6326 -0.9178 -0.3800 0.1152
-3.3023 -1.5022 -0.0944 -0.5643 0.8210 -0.0871
3.2775 0.4888 -3.3511 0.5491 -0.7994 -0.2438
-0.2095 3.0386 10.4680 0.0032 0.0085 1.0000
-0.1620 -9.0197 7.8733 -0.7265 -0.3951 0.5623
